data_2237596
loop_
_publ_author_name
'Kalaiselvi, Ganesan'
'Sabari, Vijayakumar'
'Balasubramanian, Sengottuvelan'
'Aravindhan, Sanmargam'

_publ_section_title
;
 3-Methyl-2-vinylpyridinium phosphate
;
_journal_coeditor_code BT6887
_journal_issue 4
_journal_name_full 'Acta Crystallographica Section E'
_journal_page_first o487
_journal_paper_doi 10.1107/S160053681300576X
_journal_volume 69
_journal_year 2013
_chemical_formula_iupac 'C8 H10 N +, H2 O4 P -'
_chemical_formula_moiety 'C8 H10 N +, H2 O4 P -'
_chemical_formula_sum 'C8 H12 N O4 P'
_chemical_formula_weight 217.16
_chemical_name_systematic
;
3-Methyl-2-vinylpyridinium phosphate
;
_space_group_IT_number 14
_symmetry_cell_setting monoclinic
_symmetry_space_group_name_Hall '-P 2ybc'
_symmetry_space_group_name_H-M 'P 1 21/c 1'
_atom_sites_solution_hydrogens geom
_atom_sites_solution_primary direct
_atom_sites_solution_secondary difmap
_audit_creation_method SHELXL-97
_cell_angle_alpha 90.00
_cell_angle_beta 109.689(4)
_cell_angle_gamma 90.00
_cell_formula_units_Z 4
_cell_length_a 7.7089(6)
_cell_length_b 16.3668(13)
_cell_length_c 8.0649(6)
_cell_measurement_reflns_used 8834
_cell_measurement_temperature 293(2)
_cell_measurement_theta_max 31.20
_cell_measurement_theta_min 2.05
_cell_volume 958.06(13)
_computing_cell_refinement 'SAINT (Bruker, 2008)'
_computing_data_collection 'APEX2 (Bruker, 2008)'
_computing_data_reduction 'SAINT (Bruker, 2008)'
_computing_molecular_graphics 'ORTEP-3 for Windows (Farrugia, 2012)'
_computing_publication_material '<i>SHELXL97</i> (Sheldrick, 2008) and <i>PLATON</i> (Spek, 2009)'
_computing_structure_refinement 'SHELXL97 (Sheldrick, 2008)'
_computing_structure_solution 'SHELXS97 (Sheldrick, 2008)'
_diffrn_ambient_temperature 293(2)
_diffrn_measured_fraction_theta_full 0.995
_diffrn_measured_fraction_theta_max 0.995
_diffrn_measurement_device_type 'Bruker Kappa APEXII CCD'
_diffrn_measurement_method '\w and \f scan'
_diffrn_radiation_monochromator graphite
_diffrn_radiation_source 'fine-focus sealed tube'
_diffrn_radiation_type MoK\a
_diffrn_radiation_wavelength 0.71073
_diffrn_reflns_av_R_equivalents 0.0257
_diffrn_reflns_av_sigmaI/netI 0.0215
_diffrn_reflns_limit_h_max 10
_diffrn_reflns_limit_h_min -10
_diffrn_reflns_limit_k_max 17
_diffrn_reflns_limit_k_min -21
_diffrn_reflns_limit_l_max 10
_diffrn_reflns_limit_l_min -10
_diffrn_reflns_number 8970
_diffrn_reflns_theta_full 28.29
_diffrn_reflns_theta_max 28.29
_diffrn_reflns_theta_min 2.49
_diffrn_standards_decay_% 0
_exptl_absorpt_coefficient_mu 0.275
_exptl_absorpt_correction_T_max 0.9470
_exptl_absorpt_correction_T_min 0.9220
_exptl_absorpt_correction_type multi-scan
_exptl_absorpt_process_details '(SADABS; Bruker 2008)'
_exptl_crystal_colour colourless
_exptl_crystal_density_diffrn 1.506
_exptl_crystal_density_method 'not measured'
_exptl_crystal_description block
_exptl_crystal_F_000 456
_exptl_crystal_size_max 0.30
_exptl_crystal_size_mid 0.30
_exptl_crystal_size_min 0.20
_refine_diff_density_max 0.277
_refine_diff_density_min -0.331
_refine_ls_extinction_method none
_refine_ls_goodness_of_fit_ref 1.081
_refine_ls_hydrogen_treatment mixed
_refine_ls_matrix_type full
_refine_ls_number_parameters 136
_refine_ls_number_reflns 2362
_refine_ls_number_restraints 3
_refine_ls_restrained_S_all 1.085
_refine_ls_R_factor_all 0.0436
_refine_ls_R_factor_gt 0.0373
_refine_ls_shift/su_max 0.003
_refine_ls_shift/su_mean 0.000
_refine_ls_structure_factor_coef Fsqd
_refine_ls_weighting_details 'calc w=1/[\s^2^(Fo^2^)+(0.0631P)^2^+0.2803P] where P=(Fo^2^+2Fc^2^)/3'
_refine_ls_weighting_scheme calc
_refine_ls_wR_factor_gt 0.1091
_refine_ls_wR_factor_ref 0.1135
_reflns_number_gt 2052
_reflns_number_total 2362
_reflns_threshold_expression I>2\s(I)
_cod_data_source_file bt6887.cif
_cod_data_source_block I
_cod_original_sg_symbol_H-M 'P 21/c'
_cod_database_code 2237596
_cod_database_fobs_code 2237596

loop_
_symmetry_equiv_pos_as_xyz
'x, y, z'
'-x, y+1/2, -z+1/2'
'-x, -y, -z'
'x, -y-1/2, z-1/2'

loop_
_atom_site_type_symbol
_atom_site_label
_atom_site_fract_x
_atom_site_fract_y
_atom_site_fract_z
_atom_site_U_iso_or_equiv
_atom_site_adp_type
_atom_site_calc_flag
_atom_site_refinement_flags
_atom_site_occupancy
_atom_site_symmetry_multiplicity
C C1 0.5293(2) 0.35216(10) 0.9141(2) 0.0394(4) Uani d . 1 1
H H1A 0.5318 0.4089 0.9225 0.047 Uiso calc R 1 1
C C2 0.6707(3) 0.30687(12) 1.0253(3) 0.0446(4) Uani d . 1 1
H H2 0.7706 0.3322 1.1082 0.054 Uiso calc R 1 1
C C3 0.6608(2) 0.22259(11) 1.0112(3) 0.0420(4) Uani d . 1 1
H H3 0.7546 0.1911 1.0870 0.050 Uiso calc R 1 1
C C4 0.5138(2) 0.18417(10) 0.8859(2) 0.0349(4) Uani d . 1 1
C C5 0.3751(2) 0.23315(9) 0.7738(2) 0.0304(3) Uani d . 1 1
C C6 0.2165(2) 0.19908(11) 0.6336(2) 0.0404(4) Uani d . 1 1
H H6 0.1973 0.1432 0.6382 0.048 Uiso calc R 1 1
C C7 0.1003(3) 0.23843(13) 0.5042(3) 0.0514(5) Uani d . 1 1
H H7A 0.1131 0.2945 0.4934 0.062 Uiso calc R 1 1
H H7B 0.0040 0.2106 0.4221 0.062 Uiso calc R 1 1
C C8 0.5063(3) 0.09263(11) 0.8732(3) 0.0545(5) Uani d . 1 1
H H8A 0.3981 0.0732 0.8944 0.082 Uiso calc R 1 1
H H8B 0.6139 0.0699 0.9594 0.082 Uiso calc R 1 1
H H8C 0.5020 0.0762 0.7576 0.082 Uiso calc R 1 1
N N1 0.38850(18) 0.31502(8) 0.79424(17) 0.0319(3) Uani d D 1 1
H H1 0.3015 0.3448 0.7263 0.038 Uiso calc RD 1 1
O O1 0.20750(17) 0.49478(7) 0.95492(15) 0.0374(3) Uani d . 1 1
O O2 0.12761(18) 0.42554(7) 0.65535(15) 0.0414(3) Uani d . 1 1
O O3 -0.11397(18) 0.44558(8) 0.78857(17) 0.0460(3) Uani d D 1 1
O O4 0.0217(2) 0.56754(7) 0.68547(16) 0.0446(3) Uani d D 1 1
P P1 0.06935(6) 0.48168(2) 0.77599(5) 0.03024(15) Uani d . 1 1
H H3A -0.143(4) 0.4698(16) 0.875(3) 0.082(9) Uiso d D 1 1
H H4A -0.032(4) 0.5639(19) 0.5694(14) 0.093(10) Uiso d D 1 1

loop_
_atom_site_aniso_label
_atom_site_aniso_U_11
_atom_site_aniso_U_22
_atom_site_aniso_U_33
_atom_site_aniso_U_12
_atom_site_aniso_U_13
_atom_site_aniso_U_23
C1 0.0427(9) 0.0273(8) 0.0485(10) -0.0054(6) 0.0156(8) -0.0067(7)
C2 0.0361(9) 0.0435(10) 0.0475(10) -0.0078(7) 0.0052(8) -0.0079(8)
C3 0.0358(9) 0.0410(10) 0.0443(10) 0.0033(7) 0.0070(8) 0.0046(8)
C4 0.0373(8) 0.0276(8) 0.0396(9) 0.0001(6) 0.0127(7) 0.0030(6)
C5 0.0335(8) 0.0259(7) 0.0333(8) -0.0020(6) 0.0132(6) 0.0008(6)
C6 0.0433(9) 0.0311(8) 0.0416(9) -0.0076(7) 0.0075(8) -0.0013(7)
C7 0.0503(11) 0.0437(10) 0.0529(11) 0.0008(8) 0.0077(9) -0.0073(9)
C8 0.0614(12) 0.0271(9) 0.0652(13) 0.0024(8) 0.0085(10) 0.0084(9)
N1 0.0333(7) 0.0259(7) 0.0360(7) 0.0012(5) 0.0113(6) 0.0007(5)
O1 0.0367(6) 0.0395(6) 0.0296(6) -0.0004(5) 0.0028(5) -0.0013(5)
O2 0.0573(8) 0.0318(6) 0.0308(6) 0.0166(5) 0.0092(5) 0.0004(5)
O3 0.0444(7) 0.0518(8) 0.0377(7) -0.0129(6) 0.0083(6) -0.0120(6)
O4 0.0703(9) 0.0243(6) 0.0330(6) 0.0110(5) 0.0093(6) 0.0008(5)
P1 0.0375(2) 0.0230(2) 0.0260(2) 0.00340(14) 0.00509(17) -0.00119(14)

loop_
_atom_type_symbol
_atom_type_description
_atom_type_scat_dispersion_real
_atom_type_scat_dispersion_imag
_atom_type_scat_source
C C 0.0033 0.0016 'International Tables Vol C Tables 4.2.6.8 and 6.1.1.4'
H H 0.0000 0.0000 'International Tables Vol C Tables 4.2.6.8 and 6.1.1.4'
N N 0.0061 0.0033 'International Tables Vol C Tables 4.2.6.8 and 6.1.1.4'
O O 0.0106 0.0060 'International Tables Vol C Tables 4.2.6.8 and 6.1.1.4'
P P 0.1023 0.0942 'International Tables Vol C Tables 4.2.6.8 and 6.1.1.4'

loop_
_geom_angle_atom_site_label_1
_geom_angle_atom_site_label_2
_geom_angle_atom_site_label_3
_geom_angle
N1 C1 C2 120.08(16)
N1 C1 H1A 120.0
C2 C1 H1A 120.0
C1 C2 C3 118.37(17)
C1 C2 H2 120.8
C3 C2 H2 120.8
C2 C3 C4 121.31(17)
C2 C3 H3 119.3
C4 C3 H3 119.3
C3 C4 C5 118.04(15)
C3 C4 C8 120.31(16)
C5 C4 C8 121.65(16)
N1 C5 C4 118.69(14)
N1 C5 C6 118.75(14)
C4 C5 C6 122.55(15)
C7 C6 C5 127.06(17)
C7 C6 H6 116.5
C5 C6 H6 116.5
C6 C7 H7A 120.0
C6 C7 H7B 120.0
H7A C7 H7B 120.0
C4 C8 H8A 109.5
C4 C8 H8B 109.5
H8A C8 H8B 109.5
C4 C8 H8C 109.5
H8A C8 H8C 109.5
H8B C8 H8C 109.5
C1 N1 C5 123.48(14)
C1 N1 H1 118.3
C5 N1 H1 118.3
P1 O3 H3A 110.5(19)
P1 O4 H4A 113(2)
O1 P1 O2 116.08(7)
O1 P1 O3 110.92(7)
O2 P1 O3 106.41(8)
O1 P1 O4 107.46(7)
O2 P1 O4 108.58(7)
O3 P1 O4 107.04(8)

loop_
_geom_bond_atom_site_label_1
_geom_bond_atom_site_label_2
_geom_bond_distance
C1 N1 1.333(2)
C1 C2 1.372(3)
C1 H1A 0.9300
C2 C3 1.384(3)
C2 H2 0.9300
C3 C4 1.389(2)
C3 H3 0.9300
C4 C5 1.397(2)
C4 C8 1.502(2)
C5 N1 1.350(2)
C5 C6 1.467(2)
C6 C7 1.295(3)
C6 H6 0.9300
C7 H7A 0.9300
C7 H7B 0.9300
C8 H8A 0.9600
C8 H8B 0.9600
C8 H8C 0.9600
N1 H1 0.8600
O1 P1 1.4923(12)
O2 P1 1.5122(12)
O3 P1 1.5663(13)
O3 H3A 0.889(10)
O4 P1 1.5691(12)
O4 H4A 0.889(10)

loop_
_geom_hbond_atom_site_label_D
_geom_hbond_atom_site_label_H
_geom_hbond_atom_site_label_A
_geom_hbond_site_symmetry_A
_geom_hbond_distance_DH
_geom_hbond_distance_HA
_geom_hbond_distance_DA
_geom_hbond_angle_DHA
N1 H1 O2 . 0.86 1.83 2.6558(18) 159.9
O3 H3A O1 3_567 0.889(10) 1.715(11) 2.5995(18) 173(3)
O4 H4A O2 3_566 0.889(10) 1.720(11) 2.6002(17) 170(3)
C1 H1A O1 3_667 0.93 2.48 3.172(2) 131.1

loop_
_geom_torsion_atom_site_label_1
_geom_torsion_atom_site_label_2
_geom_torsion_atom_site_label_3
_geom_torsion_atom_site_label_4
_geom_torsion
N1 C1 C2 C3 -1.1(3)
C1 C2 C3 C4 1.1(3)
C2 C3 C4 C5 0.1(3)
C2 C3 C4 C8 -179.99(18)
C3 C4 C5 N1 -1.3(2)
C8 C4 C5 N1 178.81(16)
C3 C4 C5 C6 178.18(15)
C8 C4 C5 C6 -1.8(2)
N1 C5 C6 C7 13.1(3)
C4 C5 C6 C7 -166.36(19)
C2 C1 N1 C5 -0.2(2)
C4 C5 N1 C1 1.3(2)
C6 C5 N1 C1 -178.12(15)

loop_
_cod_related_entry_id
_cod_related_entry_database
_cod_related_entry_code
1 ChemSpider 30658371
